data_4128877
loop_
_publ_author_name
'Barisic, Damir'
'Diether, Dominic'
'Maichle-M\"ossmer, C\"acilia'
'Anwander, Reiner'

_publ_section_title
;
 Trimethylscandium.
;
_journal_issue 35
_journal_name_full 'Journal of the American Chemical Society'
_journal_page_first 13931
_journal_page_last 13940
_journal_paper_doi 10.1021/jacs.9b06879
_journal_volume 141
_journal_year 2019
_chemical_formula_sum 'C19 H38 N3 Sc'
_chemical_formula_weight 353.48
_space_group_crystal_system orthorhombic
_space_group_IT_number 33
_space_group_name_Hall 'P 2c -2n'
_space_group_name_H-M_alt 'P n a 21'
_atom_sites_solution_hydrogens geom
_audit_creation_method SHELXL-2014/7
_cell_angle_alpha 90
_cell_angle_beta 90
_cell_angle_gamma 90
_cell_formula_units_Z 4
_cell_length_a 21.470(11)
_cell_length_b 12.655(7)
_cell_length_c 7.559(4)
_cell_measurement_reflns_used 1706
_cell_measurement_temperature 100(2)
_cell_measurement_theta_max 20.995
_cell_measurement_theta_min 2.478
_cell_volume 2053.8(19)
_computing_cell_refinement 'SAINT V8.37A (Bruker AXS Inc., 2015)'
_computing_data_collection 'APEX3 v2016.5-0 (Bruker AXS)'
_computing_data_reduction 'SAINT V8.37A (Bruker AXS Inc., 2015)'
_computing_molecular_graphics 'POV-Ray v. 3.6/ORTEP3'
_computing_publication_material 'SHELXL-2014/7 (Sheldrick, 2014)'
_computing_structure_refinement 'SHELXL-2014/7 (Sheldrick, 2014)'
_computing_structure_solution 'XT, VERSION 2014/5,SHELXS-13 (Sheldrick 2008)'
_diffrn_ambient_temperature 100(2)
_diffrn_measured_fraction_theta_full 0.997
_diffrn_measured_fraction_theta_max 0.997
_diffrn_measurement_device_type 'Bruker APEX II DUO'
_diffrn_measurement_method 'omega scans'
_diffrn_radiation_type MoK\a
_diffrn_radiation_wavelength 0.71073
_diffrn_reflns_av_R_equivalents 0.0663
_diffrn_reflns_av_unetI/netI 0.0652
_diffrn_reflns_Laue_measured_fraction_full 0.997
_diffrn_reflns_Laue_measured_fraction_max 0.997
_diffrn_reflns_limit_h_max 23
_diffrn_reflns_limit_h_min -23
_diffrn_reflns_limit_k_max 14
_diffrn_reflns_limit_k_min -13
_diffrn_reflns_limit_l_max 8
_diffrn_reflns_limit_l_min -8
_diffrn_reflns_number 10030
_diffrn_reflns_point_group_measured_fraction_full 0.998
_diffrn_reflns_point_group_measured_fraction_max 0.998
_diffrn_reflns_theta_full 23.314
_diffrn_reflns_theta_max 23.314
_diffrn_reflns_theta_min 1.868
_diffrn_source 'ImuS-focus sealed tube'
_exptl_absorpt_coefficient_mu 0.362
_exptl_absorpt_correction_T_max 0.7449
_exptl_absorpt_correction_T_min 0.4321
_exptl_absorpt_correction_type multi-scan
_exptl_absorpt_process_details sadabs
_exptl_crystal_colour colorless
_exptl_crystal_density_diffrn 1.143
_exptl_crystal_description needle
_exptl_crystal_F_000 776
_exptl_crystal_size_max 0.353
_exptl_crystal_size_mid 0.046
_exptl_crystal_size_min 0.039
_refine_diff_density_max 2.599
_refine_diff_density_min -0.405
_refine_diff_density_rms 0.114
_refine_ls_abs_structure_details
;
 Refined as an inversion twin.
;
_refine_ls_abs_structure_Flack 0.32(12)
_refine_ls_extinction_method none
_refine_ls_goodness_of_fit_ref 1.055
_refine_ls_hydrogen_treatment constr
_refine_ls_matrix_type full
_refine_ls_number_parameters 217
_refine_ls_number_reflns 2921
_refine_ls_number_restraints 1
_refine_ls_restrained_S_all 1.054
_refine_ls_R_factor_all 0.0967
_refine_ls_R_factor_gt 0.0832
_refine_ls_shift/su_max 0.000
_refine_ls_shift/su_mean 0.000
_refine_ls_structure_factor_coef Fsqd
_refine_ls_weighting_details 'w=1/[\s^2^(Fo^2^)+(0.1543P)^2^+1.1143P] where P=(Fo^2^+2Fc^2^)/3'
_refine_ls_weighting_scheme calc
_refine_ls_wR_factor_gt 0.2017
_refine_ls_wR_factor_ref 0.2159
_reflns_Friedel_coverage 0.840
_reflns_Friedel_fraction_full 0.999
_reflns_Friedel_fraction_max 0.999
_reflns_number_gt 2505
_reflns_number_total 2921
_reflns_threshold_expression 'I > 2\s(I)'
_cod_data_source_file ja9b06879_si_004.cif
_cod_data_source_block 4_mo_db252_0ma
_cod_database_code 4128877
_shelx_shelxl_version_number 2014/7
_shelx_space_group_comment
;
The symmetry employed for this shelxl refinement is uniquely defined
by the following loop, which should always be used as a source of
symmetry information in preference to the above space-group names.
They are only intended as comments.
;
_shelx_estimated_absorpt_t_min 0.883
_shelx_estimated_absorpt_t_max 0.986

loop_
_space_group_symop_operation_xyz
'x, y, z'
'-x, -y, z+1/2'
'x+1/2, -y+1/2, z'
'-x+1/2, y+1/2, z+1/2'

loop_
_atom_site_label
_atom_site_type_symbol
_atom_site_fract_x
_atom_site_fract_y
_atom_site_fract_z
_atom_site_U_iso_or_equiv
_atom_site_adp_type
_atom_site_occupancy
_atom_site_site_symmetry_order
_atom_site_calc_flag
_atom_site_refinement_flags_posn
_atom_site_refinement_flags_adp
Sc1 Sc 0.33920(6) 0.34477(11) 0.3043(2) 0.0194(5) Uani 1 1 d . .
C1 C 0.4172(5) 0.2692(8) 0.1438(13) 0.030(2) Uani 1 1 d . .
H1A H 0.3993 0.2197 0.0580 0.045 Uiso 1 1 calc R U
H1B H 0.4453 0.2310 0.2234 0.045 Uiso 1 1 calc R U
H1C H 0.4404 0.3243 0.0811 0.045 Uiso 1 1 calc R U
C2 C 0.3347(5) 0.5061(8) 0.1691(14) 0.031(2) Uani 1 1 d . .
H2A H 0.3721 0.5165 0.0970 0.046 Uiso 1 1 calc R U
H2B H 0.3323 0.5617 0.2591 0.046 Uiso 1 1 calc R U
H2C H 0.2977 0.5094 0.0933 0.046 Uiso 1 1 calc R U
C3 C 0.2544(4) 0.2670(8) 0.1783(13) 0.031(2) Uani 1 1 d . .
H3A H 0.2280 0.3213 0.1243 0.046 Uiso 1 1 calc R U
H3B H 0.2306 0.2292 0.2692 0.046 Uiso 1 1 calc R U
H3C H 0.2680 0.2170 0.0873 0.046 Uiso 1 1 calc R U
C4 C 0.4327(4) 0.3323(7) 0.6505(13) 0.028(2) Uani 1 1 d . .
H4A H 0.4782 0.3387 0.6686 0.033 Uiso 1 1 calc R U
H4B H 0.4119 0.3459 0.7653 0.033 Uiso 1 1 calc R U
C5 C 0.4176(5) 0.2230(8) 0.5902(14) 0.031(2) Uani 1 1 d . .
H5A H 0.4252 0.1729 0.6885 0.037 Uiso 1 1 calc R U
H5B H 0.4456 0.2036 0.4914 0.037 Uiso 1 1 calc R U
C6 C 0.3068(5) 0.2277(8) 0.6830(14) 0.033(2) Uani 1 1 d . .
H6A H 0.2885 0.1586 0.7157 0.040 Uiso 1 1 calc R U
H6B H 0.3302 0.2547 0.7864 0.040 Uiso 1 1 calc R U
C7 C 0.2563(5) 0.3025(8) 0.6385(13) 0.035(2) Uani 1 1 d . .
H7A H 0.2330 0.3202 0.7475 0.042 Uiso 1 1 calc R U
H7B H 0.2270 0.2678 0.5557 0.042 Uiso 1 1 calc R U
C8 C 0.3159(5) 0.4624(8) 0.6879(14) 0.033(2) Uani 1 1 d . .
H8A H 0.3237 0.4173 0.7926 0.039 Uiso 1 1 calc R U
H8B H 0.2915 0.5246 0.7268 0.039 Uiso 1 1 calc R U
C9 C 0.3773(5) 0.4986(7) 0.6112(13) 0.028(2) Uani 1 1 d . .
H9A H 0.3694 0.5569 0.5268 0.033 Uiso 1 1 calc R U
H9B H 0.4036 0.5268 0.7078 0.033 Uiso 1 1 calc R U
C10 C 0.4659(4) 0.4571(8) 0.4287(14) 0.032(2) Uani 1 1 d . .
H10A H 0.4871 0.4013 0.3618 0.048 Uiso 1 1 calc R U
H10B H 0.4947 0.4868 0.5164 0.048 Uiso 1 1 calc R U
H10C H 0.4524 0.5130 0.3476 0.048 Uiso 1 1 calc R U
C11 C 0.3417(5) 0.1098(8) 0.4518(16) 0.033(3) Uani 1 1 d . .
H11A H 0.3686 0.1024 0.3480 0.049 Uiso 1 1 calc R U
H11B H 0.2980 0.1020 0.4159 0.049 Uiso 1 1 calc R U
H11C H 0.3521 0.0551 0.5386 0.049 Uiso 1 1 calc R U
C12 C 0.2274(4) 0.4665(8) 0.4938(14) 0.027(2) Uani 1 1 d . .
H12A H 0.2428 0.5344 0.4493 0.041 Uiso 1 1 calc R U
H12B H 0.1985 0.4788 0.5921 0.041 Uiso 1 1 calc R U
H12C H 0.2057 0.4289 0.3986 0.041 Uiso 1 1 calc R U
C101 C 0.5796(4) 0.1687(7) 0.6653(13) 0.023(2) Uani 1 1 d . .
C102 C 0.5910(4) 0.2302(7) 0.5174(15) 0.027(2) Uani 1 1 d . .
H102 H 0.6045 0.3010 0.5334 0.032 Uiso 1 1 calc R U
C103 C 0.5834(4) 0.1928(8) 0.3488(13) 0.031(3) Uani 1 1 d . .
H103 H 0.5911 0.2377 0.2504 0.037 Uiso 1 1 calc R U
C104 C 0.5644(4) 0.0880(7) 0.3214(14) 0.024(2) Uani 1 1 d . .
H104 H 0.5591 0.0601 0.2057 0.029 Uiso 1 1 calc R U
C105 C 0.5537(4) 0.0265(7) 0.4711(13) 0.025(2) Uani 1 1 d . .
H105 H 0.5405 -0.0447 0.4571 0.030 Uiso 1 1 calc R U
C106 C 0.5618(4) 0.0668(7) 0.6406(12) 0.023(2) Uani 1 1 d . .
H106 H 0.5549 0.0226 0.7403 0.028 Uiso 1 1 calc R U
C107 C 0.5874(5) 0.2088(9) 0.8536(14) 0.039(3) Uani 1 1 d . .
H10D H 0.6084 0.2776 0.8517 0.059 Uiso 1 1 calc R U
H10E H 0.6125 0.1584 0.9216 0.059 Uiso 1 1 calc R U
H10F H 0.5464 0.2163 0.9090 0.059 Uiso 1 1 calc R U
N1 N 0.4119(3) 0.4129(6) 0.5186(10) 0.0231(17) Uani 1 1 d . .
N2 N 0.3508(4) 0.2130(6) 0.5300(11) 0.0269(19) Uani 1 1 d . .
N3 N 0.2801(3) 0.4026(6) 0.5559(10) 0.0245(18) Uani 1 1 d . .

loop_
_atom_site_aniso_label
_atom_site_aniso_U_11
_atom_site_aniso_U_22
_atom_site_aniso_U_33
_atom_site_aniso_U_23
_atom_site_aniso_U_13
_atom_site_aniso_U_12
Sc1 0.0179(9) 0.0244(9) 0.0158(8) 0.0014(9) -0.0016(9) 0.0005(6)
C1 0.033(6) 0.045(6) 0.012(5) -0.001(4) 0.000(4) 0.007(5)
C2 0.044(6) 0.029(5) 0.019(5) 0.001(4) -0.008(5) -0.004(4)
C3 0.024(5) 0.046(6) 0.022(5) -0.004(5) 0.001(5) -0.002(4)
C4 0.020(5) 0.042(6) 0.022(5) 0.013(5) -0.002(4) -0.002(4)
C5 0.029(6) 0.040(6) 0.023(5) 0.008(5) -0.006(4) 0.008(4)
C6 0.028(6) 0.042(6) 0.030(6) 0.007(5) -0.001(5) -0.004(4)
C7 0.030(6) 0.052(6) 0.022(6) 0.010(5) 0.012(5) 0.005(5)
C8 0.032(6) 0.040(6) 0.026(5) 0.000(5) 0.000(5) 0.003(5)
C9 0.026(5) 0.028(5) 0.030(5) -0.005(4) -0.005(4) -0.013(4)
C10 0.024(5) 0.041(6) 0.031(5) -0.001(5) -0.003(5) -0.005(5)
C11 0.041(7) 0.017(5) 0.040(6) 0.003(5) -0.012(5) -0.001(4)
C12 0.018(5) 0.032(5) 0.032(5) 0.003(4) 0.002(4) 0.014(4)
C101 0.008(4) 0.037(5) 0.023(5) -0.007(4) 0.000(4) 0.007(4)
C102 0.006(4) 0.025(5) 0.049(7) 0.001(5) -0.003(4) 0.001(4)
C103 0.013(5) 0.042(6) 0.037(7) 0.016(5) 0.004(4) 0.005(4)
C104 0.010(4) 0.037(5) 0.026(5) -0.002(5) -0.003(4) 0.000(3)
C105 0.007(4) 0.022(5) 0.047(7) 0.002(5) 0.000(4) 0.000(4)
C106 0.018(5) 0.028(5) 0.024(5) 0.003(4) -0.004(4) 0.002(4)
C107 0.035(6) 0.044(6) 0.039(7) -0.008(5) -0.002(5) -0.002(5)
N1 0.012(4) 0.031(4) 0.027(4) 0.005(4) -0.004(3) -0.006(3)
N2 0.023(4) 0.025(4) 0.032(5) 0.003(4) 0.001(4) 0.001(3)
N3 0.014(4) 0.031(4) 0.028(5) -0.010(4) -0.002(3) 0.007(3)

loop_
_atom_type_symbol
_atom_type_description
_atom_type_scat_dispersion_real
_atom_type_scat_dispersion_imag
_atom_type_scat_source
C C 0.0033 0.0016 'International Tables Vol C Tables 4.2.6.8 and 6.1.1.4'
H H 0.0000 0.0000 'International Tables Vol C Tables 4.2.6.8 and 6.1.1.4'
N N 0.0061 0.0033 'International Tables Vol C Tables 4.2.6.8 and 6.1.1.4'
Sc Sc 0.2519 0.3716 'International Tables Vol C Tables 4.2.6.8 and 6.1.1.4'

loop_
_geom_angle_atom_site_label_1
_geom_angle_atom_site_label_2
_geom_angle_atom_site_label_3
_geom_angle
C1 Sc1 C3 100.6(4)
C1 Sc1 C2 99.7(4)
C3 Sc1 C2 99.5(4)
C1 Sc1 N2 90.6(3)
C3 Sc1 N2 94.6(3)
C2 Sc1 N2 160.7(3)
C1 Sc1 N3 159.8(3)
C3 Sc1 N3 92.3(3)
C2 Sc1 N3 93.4(3)
N2 Sc1 N3 72.7(3)
C1 Sc1 N1 91.9(3)
C3 Sc1 N1 162.4(3)
C2 Sc1 N1 90.5(3)
N2 Sc1 N1 72.8(3)
N3 Sc1 N1 72.6(3)
Sc1 C1 H1A 109.5
Sc1 C1 H1B 109.5
H1A C1 H1B 109.5
Sc1 C1 H1C 109.5
H1A C1 H1C 109.5
H1B C1 H1C 109.5
Sc1 C2 H2A 109.5
Sc1 C2 H2B 109.5
H2A C2 H2B 109.5
Sc1 C2 H2C 109.5
H2A C2 H2C 109.5
H2B C2 H2C 109.5
Sc1 C3 H3A 109.5
Sc1 C3 H3B 109.5
H3A C3 H3B 109.5
Sc1 C3 H3C 109.5
H3A C3 H3C 109.5
H3B C3 H3C 109.5
C5 C4 N1 111.4(8)
C5 C4 H4A 109.4
N1 C4 H4A 109.4
C5 C4 H4B 109.4
N1 C4 H4B 109.4
H4A C4 H4B 108.0
C4 C5 N2 112.1(8)
C4 C5 H5A 109.2
N2 C5 H5A 109.2
C4 C5 H5B 109.2
N2 C5 H5B 109.2
H5A C5 H5B 107.9
C7 C6 N2 111.4(8)
C7 C6 H6A 109.4
N2 C6 H6A 109.4
C7 C6 H6B 109.4
N2 C6 H6B 109.4
H6A C6 H6B 108.0
C6 C7 N3 112.7(8)
C6 C7 H7A 109.0
N3 C7 H7A 109.0
C6 C7 H7B 109.0
N3 C7 H7B 109.0
H7A C7 H7B 107.8
N3 C8 C9 110.6(8)
N3 C8 H8A 109.5
C9 C8 H8A 109.5
N3 C8 H8B 109.5
C9 C8 H8B 109.5
H8A C8 H8B 108.1
N1 C9 C8 113.2(7)
N1 C9 H9A 108.9
C8 C9 H9A 108.9
N1 C9 H9B 108.9
C8 C9 H9B 108.9
H9A C9 H9B 107.7
N1 C10 H10A 109.5
N1 C10 H10B 109.5
H10A C10 H10B 109.5
N1 C10 H10C 109.5
H10A C10 H10C 109.5
H10B C10 H10C 109.5
N2 C11 H11A 109.5
N2 C11 H11B 109.5
H11A C11 H11B 109.5
N2 C11 H11C 109.5
H11A C11 H11C 109.5
H11B C11 H11C 109.5
N3 C12 H12A 109.5
N3 C12 H12B 109.5
H12A C12 H12B 109.5
N3 C12 H12C 109.5
H12A C12 H12C 109.5
H12B C12 H12C 109.5
C106 C101 C102 118.2(9)
C106 C101 C107 118.5(9)
C102 C101 C107 123.3(9)
C103 C102 C101 122.4(9)
C103 C102 H102 118.8
C101 C102 H102 118.8
C102 C103 C104 119.9(9)
C102 C103 H103 120.0
C104 C103 H103 120.0
C105 C104 C103 117.2(9)
C105 C104 H104 121.4
C103 C104 H104 121.4
C106 C105 C104 121.5(8)
C106 C105 H105 119.2
C104 C105 H105 119.2
C101 C106 C105 120.7(9)
C101 C106 H106 119.7
C105 C106 H106 119.7
C101 C107 H10D 109.5
C101 C107 H10E 109.5
H10D C107 H10E 109.5
C101 C107 H10F 109.5
H10D C107 H10F 109.5
H10E C107 H10F 109.5
C10 N1 C9 109.7(7)
C10 N1 C4 109.6(7)
C9 N1 C4 109.4(7)
C10 N1 Sc1 109.9(6)
C9 N1 Sc1 104.7(5)
C4 N1 Sc1 113.5(5)
C11 N2 C6 109.9(8)
C11 N2 C5 109.1(7)
C6 N2 C5 110.7(8)
C11 N2 Sc1 108.9(6)
C6 N2 Sc1 113.3(5)
C5 N2 Sc1 104.7(5)
C12 N3 C8 109.7(7)
C12 N3 C7 109.7(7)
C8 N3 C7 109.2(8)
C12 N3 Sc1 108.8(6)
C8 N3 Sc1 114.7(6)
C7 N3 Sc1 104.6(5)

loop_
_geom_bond_atom_site_label_1
_geom_bond_atom_site_label_2
_geom_bond_distance
Sc1 C1 2.278(9)
Sc1 C3 2.279(9)
Sc1 C2 2.285(10)
Sc1 N2 2.398(8)
Sc1 N3 2.401(8)
Sc1 N1 2.409(8)
C1 H1A 0.9800
C1 H1B 0.9800
C1 H1C 0.9800
C2 H2A 0.9800
C2 H2B 0.9800
C2 H2C 0.9800
C3 H3A 0.9800
C3 H3B 0.9800
C3 H3C 0.9800
C4 C5 1.492(14)
C4 N1 1.494(12)
C4 H4A 0.9900
C4 H4B 0.9900
C5 N2 1.511(13)
C5 H5A 0.9900
C5 H5B 0.9900
C6 C7 1.478(14)
C6 N2 1.504(13)
C6 H6A 0.9900
C6 H6B 0.9900
C7 N3 1.502(13)
C7 H7A 0.9900
C7 H7B 0.9900
C8 N3 1.470(13)
C8 C9 1.510(14)
C8 H8A 0.9900
C8 H8B 0.9900
C9 N1 1.489(12)
C9 H9A 0.9900
C9 H9B 0.9900
C10 N1 1.457(12)
C10 H10A 0.9800
C10 H10B 0.9800
C10 H10C 0.9800
C11 N2 1.447(14)
C11 H11A 0.9800
C11 H11B 0.9800
C11 H11C 0.9800
C12 N3 1.467(12)
C12 H12A 0.9800
C12 H12B 0.9800
C12 H12C 0.9800
C101 C106 1.357(13)
C101 C102 1.384(14)
C101 C107 1.521(14)
C102 C103 1.369(14)
C102 H102 0.9500
C103 C104 1.403(14)
C103 H103 0.9500
C104 C105 1.392(14)
C104 H104 0.9500
C105 C106 1.390(14)
C105 H105 0.9500
C106 H106 0.9500
C107 H10D 0.9800
C107 H10E 0.9800
C107 H10F 0.9800
